data_2223986
loop_
_publ_author_name
'Li, Chen-Yu'
'Lin, Chia-Her'
'Liu, Yi-Chang'
'Ko, Bao-Tsan'

_publ_section_title
;
 Bis(\m-9-anthracenemethanolato)bis[dimethylaluminium(III)]
;
_journal_coeditor_code RK2172
_journal_issue 11
_journal_name_full 'Acta Crystallographica Section E'
_journal_page_first m1320
_journal_paper_doi 10.1107/S1600536809040161
_journal_volume 65
_journal_year 2009
_chemical_formula_iupac '[Al2 (C H3)4 (C15 H11 O)2]'
_chemical_formula_moiety 'C34 H34 Al2 O2'
_chemical_formula_sum 'C34 H34 Al2 O2'
_chemical_formula_weight 528.57
_chemical_name_systematic
;
Bis(\m-9-anthracenemethanolato)bis[dimethylaluminium(III)]
;
_space_group_IT_number 2
_symmetry_cell_setting triclinic
_symmetry_space_group_name_Hall '-P 1'
_symmetry_space_group_name_H-M 'P -1'
_atom_sites_solution_hydrogens geom
_atom_sites_solution_primary direct
_atom_sites_solution_secondary difmap
_audit_creation_method SHELXL97
_cell_angle_alpha 85.683(2)
_cell_angle_beta 79.883(2)
_cell_angle_gamma 74.617(2)
_cell_formula_units_Z 2
_cell_length_a 7.7852(3)
_cell_length_b 11.3804(4)
_cell_length_c 17.6749(6)
_cell_measurement_reflns_used 9970
_cell_measurement_temperature 296(2)
_cell_measurement_theta_max 28.20
_cell_measurement_theta_min 2.22
_cell_volume 1485.72(9)
_computing_cell_refinement '<i>SAINT-Plus</i> (Bruker, 2008)'
_computing_data_collection '<i>APEX2</i> (Bruker, 2008)'
_computing_data_reduction '<i>SAINT-Plus</i> (Bruker, 2008)'
_computing_molecular_graphics '<i>SHELXTL</i> (Sheldrick, 2008)'
_computing_publication_material '<i>SHELXTL</i> (Sheldrick, 2008)'
_computing_structure_refinement '<i>SHELXL97</i> (Sheldrick, 2008)'
_computing_structure_solution '<i>SHELXS97</i> (Sheldrick, 2008)'
_diffrn_ambient_temperature 296(2)
_diffrn_detector_area_resol_mean 8.3333
_diffrn_measured_fraction_theta_full 0.979
_diffrn_measured_fraction_theta_max 0.979
_diffrn_measurement_device_type 'Bruker APEXII CCD'
_diffrn_measurement_method '\f and \w'
_diffrn_radiation_monochromator graphite
_diffrn_radiation_source 'fine-focus sealed tube'
_diffrn_radiation_type MoK\a
_diffrn_radiation_wavelength 0.71073
_diffrn_reflns_av_R_equivalents 0.0332
_diffrn_reflns_av_sigmaI/netI 0.0310
_diffrn_reflns_limit_h_max 10
_diffrn_reflns_limit_h_min -10
_diffrn_reflns_limit_k_max 15
_diffrn_reflns_limit_k_min -14
_diffrn_reflns_limit_l_max 23
_diffrn_reflns_limit_l_min -23
_diffrn_reflns_number 31484
_diffrn_reflns_theta_full 28.38
_diffrn_reflns_theta_max 28.38
_diffrn_reflns_theta_min 1.86
_exptl_absorpt_coefficient_mu 0.126
_exptl_absorpt_correction_T_max 0.9603
_exptl_absorpt_correction_T_min 0.9453
_exptl_absorpt_correction_type multi-scan
_exptl_absorpt_process_details '(SADABS; Bruker, 2008)'
_exptl_crystal_colour colourless
_exptl_crystal_density_diffrn 1.181
_exptl_crystal_density_method 'not measured'
_exptl_crystal_description block
_exptl_crystal_F_000 560
_exptl_crystal_size_max 0.45
_exptl_crystal_size_mid 0.38
_exptl_crystal_size_min 0.32
_refine_diff_density_max 0.346
_refine_diff_density_min -0.270
_refine_ls_extinction_method none
_refine_ls_goodness_of_fit_ref 1.008
_refine_ls_hydrogen_treatment constr
_refine_ls_matrix_type full
_refine_ls_number_parameters 343
_refine_ls_number_reflns 7298
_refine_ls_number_restraints 0
_refine_ls_restrained_S_all 1.008
_refine_ls_R_factor_all 0.0858
_refine_ls_R_factor_gt 0.0581
_refine_ls_shift/su_max 0.002
_refine_ls_shift/su_mean 0.000
_refine_ls_structure_factor_coef Fsqd
_refine_ls_weighting_details 'calc w=1/[\s^2^(Fo^2^)+(0.17P)^2^] where P=(Fo^2^+2Fc^2^)/3'
_refine_ls_weighting_scheme calc
_refine_ls_wR_factor_gt 0.1951
_refine_ls_wR_factor_ref 0.2340
_reflns_number_gt 4944
_reflns_number_total 7298
_reflns_threshold_expression I>2\s(I)
_cod_data_source_file rk2172.cif
_cod_data_source_block I
_cod_database_code 2223986
_cod_database_fobs_code 2223986

loop_
_symmetry_equiv_pos_as_xyz
'x, y, z'
'-x, -y, -z'

loop_
_atom_site_type_symbol
_atom_site_label
_atom_site_fract_x
_atom_site_fract_y
_atom_site_fract_z
_atom_site_U_iso_or_equiv
_atom_site_adp_type
_atom_site_calc_flag
_atom_site_refinement_flags
_atom_site_occupancy
_atom_site_disorder_assembly
_atom_site_disorder_group
Al Al1 0.71289(7) 0.62997(5) 0.30278(4) 0.0483(2) Uani d . 1 . .
Al Al2 0.36490(7) 0.76614(5) 0.27971(3) 0.0449(2) Uani d . 1 . .
O O1 0.50638(17) 0.60755(11) 0.27575(8) 0.0466(3) Uani d . 1 . .
O O2 0.57693(17) 0.79058(12) 0.29925(9) 0.0501(4) Uani d . 1 . .
C C1 0.4531(3) 0.50037(18) 0.26509(14) 0.0550(5) Uani d . 1 . .
H H1A 0.3752 0.5170 0.2262 0.066 Uiso calc R 1 . .
H H1B 0.3847 0.4779 0.3128 0.066 Uiso calc R 1 . .
C C2 0.6143(2) 0.39518(17) 0.24061(12) 0.0460(4) Uani d . 1 . .
C C3 0.6999(3) 0.3874(2) 0.16343(13) 0.0571(5) Uani d . 1 . .
C C4 0.6426(5) 0.4791(3) 0.10646(17) 0.0878(9) Uani d . 1 . .
H H4A 0.5446 0.5454 0.1197 0.105 Uiso calc R 1 . .
C C5 0.7327(7) 0.4689(5) 0.0324(2) 0.1269(16) Uani d . 1 . .
H H5A 0.6961 0.5290 -0.0043 0.152 Uiso calc R 1 . .
C C6 0.8791(8) 0.3689(5) 0.0114(2) 0.143(2) Uani d . 1 . .
H H6A 0.9359 0.3626 -0.0396 0.171 Uiso calc R 1 . .
C C7 0.9404(5) 0.2806(4) 0.06366(19) 0.1063(12) Uani d . 1 . .
H H7A 1.0406 0.2165 0.0487 0.128 Uiso calc R 1 . .
C C8 0.8509(3) 0.2866(2) 0.14130(14) 0.0662(7) Uani d . 1 . .
C C9 0.9068(3) 0.1975(2) 0.19499(16) 0.0651(6) Uani d . 1 . .
H H9A 1.0028 0.1310 0.1794 0.078 Uiso calc R 1 . .
C C10 0.8260(3) 0.20243(18) 0.27155(13) 0.0509(5) Uani d . 1 . .
C C11 0.8872(3) 0.1102(2) 0.32601(19) 0.0709(7) Uani d . 1 . .
H H11A 0.9810 0.0429 0.3098 0.085 Uiso calc R 1 . .
C C12 0.8137(4) 0.1174(3) 0.40009(19) 0.0814(8) Uani d . 1 . .
H H12A 0.8572 0.0564 0.4351 0.098 Uiso calc R 1 . .
C C13 0.6709(4) 0.2172(3) 0.42484(15) 0.0720(7) Uani d . 1 . .
H H13A 0.6209 0.2218 0.4767 0.086 Uiso calc R 1 . .
C C14 0.6036(3) 0.3072(2) 0.37536(13) 0.0580(6) Uani d . 1 . .
H H14A 0.5074 0.3718 0.3938 0.070 Uiso calc R 1 . .
C C15 0.6778(2) 0.30507(17) 0.29495(11) 0.0435(4) Uani d . 1 . .
C C16 0.7421(4) 0.5780(2) 0.40803(15) 0.0778(8) Uani d . 1 . .
H H16A 0.8646 0.5327 0.4093 0.117 Uiso calc R 1 . .
H H16B 0.6624 0.5273 0.4276 0.117 Uiso calc R 1 . .
H H16C 0.7136 0.6482 0.4392 0.117 Uiso calc R 1 . .
C C17 0.9212(3) 0.6023(2) 0.22087(17) 0.0745(7) Uani d . 1 . .
H H17A 1.0257 0.5541 0.2408 0.112 Uiso calc R 1 . .
H H17B 0.9420 0.6792 0.2013 0.112 Uiso calc R 1 . .
H H17C 0.8986 0.5600 0.1802 0.112 Uiso calc R 1 . .
C C18 0.6307(3) 0.89486(18) 0.31628(13) 0.0550(5) Uani d . 1 . .
H H18A 0.7572 0.8851 0.2951 0.066 Uiso calc R 1 . .
H H18B 0.6175 0.9003 0.3716 0.066 Uiso calc R 1 . .
C C19 0.5213(3) 1.01085(17) 0.28411(11) 0.0450(4) Uani d . 1 . .
C C20 0.3866(2) 1.09329(17) 0.33176(10) 0.0401(4) Uani d . 1 . .
C C21 0.3403(3) 1.0730(2) 0.41330(12) 0.0514(5) Uani d . 1 . .
H H21A 0.3966 1.0001 0.4364 0.062 Uiso calc R 1 . .
C C22 0.2155(3) 1.1591(2) 0.45698(14) 0.0625(6) Uani d . 1 . .
H H22A 0.1897 1.1442 0.5097 0.075 Uiso calc R 1 . .
C C23 0.1249(3) 1.2691(2) 0.42521(15) 0.0659(6) Uani d . 1 . .
H H23A 0.0414 1.3271 0.4565 0.079 Uiso calc R 1 . .
C C24 0.1592(3) 1.2906(2) 0.34909(15) 0.0601(6) Uani d . 1 . .
H H24A 0.0965 1.3632 0.3279 0.072 Uiso calc R 1 . .
C C25 0.2891(3) 1.20518(18) 0.30016(12) 0.0460(4) Uani d . 1 . .
C C26 0.3239(3) 1.2290(2) 0.22149(13) 0.0574(6) Uani d . 1 . .
H H26A 0.2579 1.3008 0.2007 0.069 Uiso calc R 1 . .
C C27 0.4547(4) 1.1484(2) 0.17324(13) 0.0614(6) Uani d . 1 . .
C C28 0.4924(5) 1.1736(3) 0.09214(15) 0.0921(10) Uani d . 1 . .
H H28A 0.4240 1.2435 0.0705 0.110 Uiso calc R 1 . .
C C29 0.6261(7) 1.0967(4) 0.04722(17) 0.1195(15) Uani d . 1 . .
H H29A 0.6502 1.1150 -0.0051 0.143 Uiso calc R 1 . .
C C30 0.7283(6) 0.9909(4) 0.0774(2) 0.1214(15) Uani d . 1 . .
H H30A 0.8206 0.9396 0.0452 0.146 Uiso calc R 1 . .
C C31 0.6957(4) 0.9609(3) 0.15368(16) 0.0860(9) Uani d . 1 . .
H H31A 0.7643 0.8886 0.1728 0.103 Uiso calc R 1 . .
C C32 0.5583(3) 1.0386(2) 0.20398(12) 0.0560(5) Uani d . 1 . .
C C33 0.3002(4) 0.8271(3) 0.17994(14) 0.0738(7) Uani d . 1 . .
H H33A 0.1750 0.8706 0.1863 0.111 Uiso calc R 1 . .
H H33B 0.3209 0.7599 0.1469 0.111 Uiso calc R 1 . .
H H33C 0.3728 0.8810 0.1574 0.111 Uiso calc R 1 . .
C C34 0.1772(3) 0.7840(2) 0.37059(14) 0.0673(6) Uani d . 1 . .
H H34A 0.0645 0.8314 0.3570 0.101 Uiso calc R 1 . .
H H34B 0.2097 0.8245 0.4095 0.101 Uiso calc R 1 . .
H H34C 0.1652 0.7049 0.3898 0.101 Uiso calc R 1 . .

loop_
_atom_site_aniso_label
_atom_site_aniso_U_11
_atom_site_aniso_U_22
_atom_site_aniso_U_33
_atom_site_aniso_U_12
_atom_site_aniso_U_13
_atom_site_aniso_U_23
Al1 0.0401(3) 0.0352(3) 0.0677(4) -0.0034(2) -0.0115(3) -0.0059(3)
Al2 0.0410(3) 0.0354(3) 0.0551(4) -0.0032(2) -0.0095(2) -0.0001(2)
O1 0.0405(7) 0.0330(7) 0.0656(8) -0.0061(5) -0.0100(6) -0.0060(6)
O2 0.0437(7) 0.0330(7) 0.0742(9) -0.0088(5) -0.0121(6) -0.0041(6)
C1 0.0448(10) 0.0343(11) 0.0875(15) -0.0110(8) -0.0136(10) -0.0016(10)
C2 0.0431(9) 0.0333(10) 0.0643(12) -0.0127(7) -0.0097(8) -0.0056(8)
C3 0.0709(14) 0.0490(12) 0.0601(12) -0.0285(10) -0.0148(10) 0.0017(10)
C4 0.124(3) 0.080(2) 0.0741(17) -0.0458(18) -0.0311(16) 0.0150(14)
C5 0.195(5) 0.136(4) 0.071(2) -0.085(4) -0.028(3) 0.032(2)
C6 0.201(5) 0.191(6) 0.059(2) -0.112(5) 0.021(2) -0.015(3)
C7 0.121(3) 0.120(3) 0.077(2) -0.050(2) 0.0299(19) -0.036(2)
C8 0.0713(15) 0.0648(16) 0.0659(14) -0.0290(12) 0.0059(11) -0.0211(12)
C9 0.0531(12) 0.0468(13) 0.0918(17) -0.0092(10) 0.0008(11) -0.0232(12)
C10 0.0446(10) 0.0341(10) 0.0768(14) -0.0114(8) -0.0125(9) -0.0082(9)
C11 0.0621(14) 0.0389(13) 0.119(2) -0.0142(10) -0.0352(14) 0.0051(13)
C12 0.092(2) 0.0694(19) 0.102(2) -0.0431(16) -0.0486(17) 0.0321(16)
C13 0.0897(18) 0.082(2) 0.0616(14) -0.0488(16) -0.0242(13) 0.0115(13)
C14 0.0592(12) 0.0580(14) 0.0635(13) -0.0270(10) -0.0065(10) -0.0096(10)
C15 0.0408(9) 0.0344(10) 0.0598(11) -0.0147(7) -0.0107(8) -0.0057(8)
C16 0.0953(19) 0.0590(16) 0.0813(17) -0.0070(14) -0.0378(15) -0.0061(13)
C17 0.0463(12) 0.0707(18) 0.1021(19) -0.0134(11) 0.0024(12) -0.0149(14)
C18 0.0538(11) 0.0385(11) 0.0758(14) -0.0087(9) -0.0203(10) -0.0096(10)
C19 0.0500(10) 0.0348(10) 0.0559(11) -0.0174(8) -0.0141(8) -0.0006(8)
C20 0.0446(9) 0.0337(9) 0.0489(10) -0.0186(7) -0.0141(7) 0.0017(7)
C21 0.0567(11) 0.0488(12) 0.0544(11) -0.0226(9) -0.0135(9) 0.0064(9)
C22 0.0649(13) 0.0680(16) 0.0582(12) -0.0289(12) 0.0008(10) -0.0070(11)
C23 0.0548(13) 0.0591(15) 0.0837(17) -0.0167(11) -0.0018(11) -0.0162(12)
C24 0.0520(12) 0.0388(12) 0.0912(17) -0.0103(9) -0.0188(11) -0.0012(11)
C25 0.0467(10) 0.0377(10) 0.0603(11) -0.0193(8) -0.0165(8) 0.0055(8)
C26 0.0707(14) 0.0456(12) 0.0670(13) -0.0274(10) -0.0292(11) 0.0166(10)
C27 0.0900(17) 0.0613(15) 0.0494(11) -0.0433(13) -0.0216(11) 0.0061(10)
C28 0.144(3) 0.096(2) 0.0536(14) -0.060(2) -0.0243(16) 0.0117(15)
C29 0.201(4) 0.131(4) 0.0437(14) -0.086(3) 0.003(2) -0.0071(18)
C30 0.177(4) 0.118(3) 0.073(2) -0.070(3) 0.036(2) -0.038(2)
C31 0.106(2) 0.0741(19) 0.0757(17) -0.0322(16) 0.0162(15) -0.0268(14)
C32 0.0733(14) 0.0493(13) 0.0544(11) -0.0314(11) -0.0076(10) -0.0090(9)
C33 0.0879(18) 0.0706(18) 0.0672(15) -0.0211(14) -0.0297(13) 0.0142(12)
C34 0.0529(12) 0.0675(16) 0.0729(15) -0.0059(11) -0.0001(10) -0.0059(12)

loop_
_atom_type_symbol
_atom_type_description
_atom_type_scat_dispersion_real
_atom_type_scat_dispersion_imag
_atom_type_scat_source
C C 0.0033 0.0016 'International Tables Vol C Tables 4.2.6.8 and 6.1.1.4'
H H 0.0000 0.0000 'International Tables Vol C Tables 4.2.6.8 and 6.1.1.4'
O O 0.0106 0.0060 'International Tables Vol C Tables 4.2.6.8 and 6.1.1.4'
Al Al 0.0645 0.0514 'International Tables Vol C Tables 4.2.6.8 and 6.1.1.4'

loop_
_geom_angle_atom_site_label_1
_geom_angle_atom_site_label_2
_geom_angle_atom_site_label_3
_geom_angle_site_symmetry_1
_geom_angle_site_symmetry_3
_geom_angle
_geom_angle_publ_flag
O1 Al1 O2 . . 79.89(6) ?
O1 Al1 C16 . . 113.50(10) ?
O2 Al1 C16 . . 110.32(9) ?
O1 Al1 C17 . . 114.72(10) ?
O2 Al1 C17 . . 110.62(10) ?
C16 Al1 C17 . . 120.46(13) ?
O1 Al1 Al2 . . 40.12(4) ?
O2 Al1 Al2 . . 39.93(4) ?
C16 Al1 Al2 . . 116.40(9) ?
C17 Al1 Al2 . . 122.85(9) ?
O2 Al2 O1 . . 80.15(6) ?
O2 Al2 C33 . . 115.53(10) ?
O1 Al2 C33 . . 111.86(10) ?
O2 Al2 C34 . . 112.98(9) ?
O1 Al2 C34 . . 109.75(9) ?
C33 Al2 C34 . . 119.67(12) ?
O2 Al2 Al1 . . 40.39(4) ?
O1 Al2 Al1 . . 39.92(4) ?
C33 Al2 Al1 . . 124.36(9) ?
C34 Al2 Al1 . . 115.69(8) ?
C1 O1 Al1 . . 132.01(11) ?
C1 O1 Al2 . . 127.49(11) ?
Al1 O1 Al2 . . 99.97(6) ?
C18 O2 Al2 . . 134.10(12) ?
C18 O2 Al1 . . 125.88(11) ?
Al2 O2 Al1 . . 99.69(6) ?
O1 C1 C2 . . 111.61(15) ?
O1 C1 H1A . . 109.3 ?
C2 C1 H1A . . 109.3 ?
O1 C1 H1B . . 109.3 ?
C2 C1 H1B . . 109.3 ?
H1A C1 H1B . . 108.0 ?
C15 C2 C3 . . 120.10(19) ?
C15 C2 C1 . . 119.84(19) ?
C3 C2 C1 . . 120.1(2) ?
C2 C3 C8 . . 119.2(2) ?
C2 C3 C4 . . 122.0(2) ?
C8 C3 C4 . . 118.8(2) ?
C5 C4 C3 . . 119.8(4) ?
C5 C4 H4A . . 120.1 ?
C3 C4 H4A . . 120.1 ?
C4 C5 C6 . . 120.7(4) ?
C4 C5 H5A . . 119.7 ?
C6 C5 H5A . . 119.7 ?
C7 C6 C5 . . 121.6(3) ?
C7 C6 H6A . . 119.2 ?
C5 C6 H6A . . 119.2 ?
C6 C7 C8 . . 119.9(4) ?
C6 C7 H7A . . 120.1 ?
C8 C7 H7A . . 120.1 ?
C9 C8 C7 . . 121.3(3) ?
C9 C8 C3 . . 119.6(2) ?
C7 C8 C3 . . 119.1(3) ?
C8 C9 C10 . . 122.7(2) ?
C8 C9 H9A . . 118.7 ?
C10 C9 H9A . . 118.7 ?
C9 C10 C11 . . 121.7(2) ?
C9 C10 C15 . . 118.2(2) ?
C11 C10 C15 . . 120.1(2) ?
C12 C11 C10 . . 121.5(3) ?
C12 C11 H11A . . 119.2 ?
C10 C11 H11A . . 119.2 ?
C11 C12 C13 . . 119.7(2) ?
C11 C12 H12A . . 120.2 ?
C13 C12 H12A . . 120.2 ?
C14 C13 C12 . . 121.7(3) ?
C14 C13 H13A . . 119.1 ?
C12 C13 H13A . . 119.1 ?
C13 C14 C15 . . 121.3(2) ?
C13 C14 H14A . . 119.4 ?
C15 C14 H14A . . 119.4 ?
C2 C15 C10 . . 120.14(19) ?
C2 C15 C14 . . 124.20(19) ?
C10 C15 C14 . . 115.7(2) ?
Al1 C16 H16A . . 109.5 ?
Al1 C16 H16B . . 109.5 ?
H16A C16 H16B . . 109.5 ?
Al1 C16 H16C . . 109.5 ?
H16A C16 H16C . . 109.5 ?
H16B C16 H16C . . 109.5 ?
Al1 C17 H17A . . 109.5 ?
Al1 C17 H17B . . 109.5 ?
H17A C17 H17B . . 109.5 ?
Al1 C17 H17C . . 109.5 ?
H17A C17 H17C . . 109.5 ?
H17B C17 H17C . . 109.5 ?
O2 C18 C19 . . 112.21(16) ?
O2 C18 H18A . . 109.2 ?
C19 C18 H18A . . 109.2 ?
O2 C18 H18B . . 109.2 ?
C19 C18 H18B . . 109.2 ?
H18A C18 H18B . . 107.9 ?
C20 C19 C32 . . 119.69(19) ?
C20 C19 C18 . . 121.31(18) ?
C32 C19 C18 . . 118.98(19) ?
C19 C20 C25 . . 120.19(18) ?
C19 C20 C21 . . 123.53(19) ?
C25 C20 C21 . . 116.28(18) ?
C22 C21 C20 . . 120.8(2) ?
C22 C21 H21A . . 119.6 ?
C20 C21 H21A . . 119.6 ?
C21 C22 C23 . . 122.0(2) ?
C21 C22 H22A . . 119.0 ?
C23 C22 H22A . . 119.0 ?
C24 C23 C22 . . 119.4(2) ?
C24 C23 H23A . . 120.3 ?
C22 C23 H23A . . 120.3 ?
C23 C24 C25 . . 121.5(2) ?
C23 C24 H24A . . 119.2 ?
C25 C24 H24A . . 119.2 ?
C26 C25 C24 . . 120.9(2) ?
C26 C25 C20 . . 119.19(19) ?
C24 C25 C20 . . 119.94(19) ?
C27 C26 C25 . . 121.6(2) ?
C27 C26 H26A . . 119.2 ?
C25 C26 H26A . . 119.2 ?
C26 C27 C32 . . 120.1(2) ?
C26 C27 C28 . . 121.7(3) ?
C32 C27 C28 . . 118.2(3) ?
C29 C28 C27 . . 120.4(3) ?
C29 C28 H28A . . 119.8 ?
C27 C28 H28A . . 119.8 ?
C28 C29 C30 . . 121.2(3) ?
C28 C29 H29A . . 119.4 ?
C30 C29 H29A . . 119.4 ?
C31 C30 C29 . . 120.9(3) ?
C31 C30 H30A . . 119.6 ?
C29 C30 H30A . . 119.6 ?
C30 C31 C32 . . 120.6(3) ?
C30 C31 H31A . . 119.7 ?
C32 C31 H31A . . 119.7 ?
C31 C32 C27 . . 118.7(2) ?
C31 C32 C19 . . 122.2(2) ?
C27 C32 C19 . . 119.2(2) ?
Al2 C33 H33A . . 109.5 ?
Al2 C33 H33B . . 109.5 ?
H33A C33 H33B . . 109.5 ?
Al2 C33 H33C . . 109.5 ?
H33A C33 H33C . . 109.5 ?
H33B C33 H33C . . 109.5 ?
Al2 C34 H34A . . 109.5 ?
Al2 C34 H34B . . 109.5 ?
H34A C34 H34B . . 109.5 ?
Al2 C34 H34C . . 109.5 ?
H34A C34 H34C . . 109.5 ?
H34B C34 H34C . . 109.5 ?

loop_
_geom_bond_atom_site_label_1
_geom_bond_atom_site_label_2
_geom_bond_site_symmetry_2
_geom_bond_distance
_geom_bond_publ_flag
Al1 O1 . 1.8396(13) ?
Al1 O2 . 1.8560(14) ?
Al1 C16 . 1.943(3) ?
Al1 C17 . 1.949(2) ?
Al1 Al2 . 2.8236(8) ?
Al2 O2 . 1.8384(14) ?
Al2 O1 . 1.8473(14) ?
Al2 C33 . 1.946(2) ?
Al2 C34 . 1.956(2) ?
O1 C1 . 1.424(2) ?
O2 C18 . 1.427(2) ?
C1 C2 . 1.512(3) ?
C1 H1A . 0.9700 ?
C1 H1B . 0.9700 ?
C2 C15 . 1.403(3) ?
C2 C3 . 1.407(3) ?
C3 C8 . 1.429(3) ?
C3 C4 . 1.433(4) ?
C4 C5 . 1.369(5) ?
C4 H4A . 0.9300 ?
C5 C6 . 1.400(6) ?
C5 H5A . 0.9300 ?
C6 C7 . 1.360(6) ?
C6 H6A . 0.9300 ?
C7 C8 . 1.423(4) ?
C7 H7A . 0.9300 ?
C8 C9 . 1.373(4) ?
C9 C10 . 1.387(3) ?
C9 H9A . 0.9300 ?
C10 C11 . 1.414(3) ?
C10 C15 . 1.434(3) ?
C11 C12 . 1.333(4) ?
C11 H11A . 0.9300 ?
C12 C13 . 1.396(4) ?
C12 H12A . 0.9300 ?
C13 C14 . 1.353(4) ?
C13 H13A . 0.9300 ?
C14 C15 . 1.437(3) ?
C14 H14A . 0.9300 ?
C16 H16A . 0.9600 ?
C16 H16B . 0.9600 ?
C16 H16C . 0.9600 ?
C17 H17A . 0.9600 ?
C17 H17B . 0.9600 ?
C17 H17C . 0.9600 ?
C18 C19 . 1.501(3) ?
C18 H18A . 0.9700 ?
C18 H18B . 0.9700 ?
C19 C20 . 1.406(3) ?
C19 C32 . 1.424(3) ?
C20 C25 . 1.428(3) ?
C20 C21 . 1.439(3) ?
C21 C22 . 1.359(3) ?
C21 H21A . 0.9300 ?
C22 C23 . 1.395(4) ?
C22 H22A . 0.9300 ?
C23 C24 . 1.342(3) ?
C23 H23A . 0.9300 ?
C24 C25 . 1.419(3) ?
C24 H24A . 0.9300 ?
C25 C26 . 1.389(3) ?
C26 C27 . 1.387(4) ?
C26 H26A . 0.9300 ?
C27 C32 . 1.422(4) ?
C27 C28 . 1.435(3) ?
C28 C29 . 1.345(5) ?
C28 H28A . 0.9300 ?
C29 C30 . 1.382(6) ?
C29 H29A . 0.9300 ?
C30 C31 . 1.362(4) ?
C30 H30A . 0.9300 ?
C31 C32 . 1.414(3) ?
C31 H31A . 0.9300 ?
C33 H33A . 0.9600 ?
C33 H33B . 0.9600 ?
C33 H33C . 0.9600 ?
C34 H34A . 0.9600 ?
C34 H34B . 0.9600 ?
C34 H34C . 0.9600 ?

loop_
_geom_torsion_atom_site_label_1
_geom_torsion_atom_site_label_2
_geom_torsion_atom_site_label_3
_geom_torsion_atom_site_label_4
_geom_torsion_site_symmetry_1
_geom_torsion_site_symmetry_2
_geom_torsion_site_symmetry_3
_geom_torsion_site_symmetry_4
_geom_torsion
_geom_torsion_publ_flag
O1 Al1 Al2 O2 . . . . -173.54(10) ?
C16 Al1 Al2 O2 . . . . 90.62(12) ?
C17 Al1 Al2 O2 . . . . -83.19(12) ?
O2 Al1 Al2 O1 . . . . 173.54(10) ?
C16 Al1 Al2 O1 . . . . -95.83(12) ?
C17 Al1 Al2 O1 . . . . 90.35(12) ?
O1 Al1 Al2 C33 . . . . -83.44(12) ?
O2 Al1 Al2 C33 . . . . 90.10(12) ?
C16 Al1 Al2 C33 . . . . -179.27(12) ?
C17 Al1 Al2 C33 . . . . 6.91(14) ?
O1 Al1 Al2 C34 . . . . 90.53(11) ?
O2 Al1 Al2 C34 . . . . -95.92(12) ?
C16 Al1 Al2 C34 . . . . -5.30(13) ?
C17 Al1 Al2 C34 . . . . -179.11(12) ?
O2 Al1 O1 C1 . . . . -176.03(18) ?
C16 Al1 O1 C1 . . . . -68.15(19) ?
C17 Al1 O1 C1 . . . . 75.81(19) ?
Al2 Al1 O1 C1 . . . . -171.8(2) ?
O2 Al1 O1 Al2 . . . . -4.20(6) ?
C16 Al1 O1 Al2 . . . . 103.68(10) ?
C17 Al1 O1 Al2 . . . . -112.36(10) ?
O2 Al2 O1 C1 . . . . 176.59(17) ?
C33 Al2 O1 C1 . . . . -69.73(19) ?
C34 Al2 O1 C1 . . . . 65.57(18) ?
Al1 Al2 O1 C1 . . . . 172.35(19) ?
O2 Al2 O1 Al1 . . . . 4.24(6) ?
C33 Al2 O1 Al1 . . . . 117.92(11) ?
C34 Al2 O1 Al1 . . . . -106.78(10) ?
O1 Al2 O2 C18 . . . . -177.66(19) ?
C33 Al2 O2 C18 . . . . 72.7(2) ?
C34 Al2 O2 C18 . . . . -70.3(2) ?
Al1 Al2 O2 C18 . . . . -173.5(2) ?
O1 Al2 O2 Al1 . . . . -4.20(6) ?
C33 Al2 O2 Al1 . . . . -113.83(11) ?
C34 Al2 O2 Al1 . . . . 103.19(10) ?
O1 Al1 O2 C18 . . . . 178.43(17) ?
C16 Al1 O2 C18 . . . . 66.97(19) ?
C17 Al1 O2 C18 . . . . -68.82(18) ?
Al2 Al1 O2 C18 . . . . 174.21(19) ?
O1 Al1 O2 Al2 . . . . 4.22(6) ?
C16 Al1 O2 Al2 . . . . -107.24(11) ?
C17 Al1 O2 Al2 . . . . 116.97(10) ?
Al1 O1 C1 C2 . . . . -27.9(3) ?
Al2 O1 C1 C2 . . . . 162.27(14) ?
O1 C1 C2 C15 . . . . 100.4(2) ?
O1 C1 C2 C3 . . . . -79.9(2) ?
C15 C2 C3 C8 . . . . 0.3(3) ?
C1 C2 C3 C8 . . . . -179.36(18) ?
C15 C2 C3 C4 . . . . -178.3(2) ?
C1 C2 C3 C4 . . . . 2.1(3) ?
C2 C3 C4 C5 . . . . 178.5(3) ?
C8 C3 C4 C5 . . . . 0.0(4) ?
C3 C4 C5 C6 . . . . 0.8(6) ?
C4 C5 C6 C7 . . . . -1.9(7) ?
C5 C6 C7 C8 . . . . 2.3(6) ?
C6 C7 C8 C9 . . . . 178.5(3) ?
C6 C7 C8 C3 . . . . -1.4(5) ?
C2 C3 C8 C9 . . . . 1.8(3) ?
C4 C3 C8 C9 . . . . -179.6(2) ?
C2 C3 C8 C7 . . . . -178.3(2) ?
C4 C3 C8 C7 . . . . 0.3(3) ?
C7 C8 C9 C10 . . . . 178.0(2) ?
C3 C8 C9 C10 . . . . -2.1(3) ?
C8 C9 C10 C11 . . . . -179.3(2) ?
C8 C9 C10 C15 . . . . 0.2(3) ?
C9 C10 C11 C12 . . . . 177.5(2) ?
C15 C10 C11 C12 . . . . -2.0(3) ?
C10 C11 C12 C13 . . . . 1.0(4) ?
C11 C12 C13 C14 . . . . 0.4(4) ?
C12 C13 C14 C15 . . . . -0.8(3) ?
C3 C2 C15 C10 . . . . -2.2(3) ?
C1 C2 C15 C10 . . . . 177.45(16) ?
C3 C2 C15 C14 . . . . 177.77(17) ?
C1 C2 C15 C14 . . . . -2.6(3) ?
C9 C10 C15 C2 . . . . 2.0(3) ?
C11 C10 C15 C2 . . . . -178.52(18) ?
C9 C10 C15 C14 . . . . -177.99(17) ?
C11 C10 C15 C14 . . . . 1.5(3) ?
C13 C14 C15 C2 . . . . 179.87(19) ?
C13 C14 C15 C10 . . . . -0.2(3) ?
Al2 O2 C18 C19 . . . . -26.6(3) ?
Al1 O2 C18 C19 . . . . 161.38(14) ?
O2 C18 C19 C20 . . . . 105.0(2) ?
O2 C18 C19 C32 . . . . -76.5(2) ?
C32 C19 C20 C25 . . . . -0.9(3) ?
C18 C19 C20 C25 . . . . 177.62(16) ?
C32 C19 C20 C21 . . . . -179.83(17) ?
C18 C19 C20 C21 . . . . -1.3(3) ?
C19 C20 C21 C22 . . . . 176.45(18) ?
C25 C20 C21 C22 . . . . -2.5(3) ?
C20 C21 C22 C23 . . . . 1.1(3) ?
C21 C22 C23 C24 . . . . 1.0(3) ?
C22 C23 C24 C25 . . . . -1.6(3) ?
C23 C24 C25 C26 . . . . -179.6(2) ?
C23 C24 C25 C20 . . . . 0.0(3) ?
C19 C20 C25 C26 . . . . 2.6(3) ?
C21 C20 C25 C26 . . . . -178.35(16) ?
C19 C20 C25 C24 . . . . -177.04(16) ?
C21 C20 C25 C24 . . . . 2.0(3) ?
C24 C25 C26 C27 . . . . 177.8(2) ?
C20 C25 C26 C27 . . . . -1.9(3) ?
C25 C26 C27 C32 . . . . -0.6(3) ?
C25 C26 C27 C28 . . . . -179.2(2) ?
C26 C27 C28 C29 . . . . 176.7(3) ?
C32 C27 C28 C29 . . . . -2.0(4) ?
C27 C28 C29 C30 . . . . 1.1(6) ?
C28 C29 C30 C31 . . . . 0.5(6) ?
C29 C30 C31 C32 . . . . -1.2(5) ?
C30 C31 C32 C27 . . . . 0.3(4) ?
C30 C31 C32 C19 . . . . -179.4(3) ?
C26 C27 C32 C31 . . . . -177.4(2) ?
C28 C27 C32 C31 . . . . 1.3(3) ?
C26 C27 C32 C19 . . . . 2.3(3) ?
C28 C27 C32 C19 . . . . -179.02(19) ?
C20 C19 C32 C31 . . . . 178.1(2) ?
C18 C19 C32 C31 . . . . -0.4(3) ?
C20 C19 C32 C27 . . . . -1.6(3) ?
C18 C19 C32 C27 . . . . 179.90(18) ?
